data_2015293
loop_
_publ_author_name
'Seela, Frank'
' Shaikh, Khalil I.'
'Budow, Simone'
'Eickmeier, Henning'

_publ_section_title
;
 2'-Deoxy-7-propynyl-7-deazaadenosine: a DNA duplex-stabilizing
 nucleoside
;
_journal_coeditor_code FA1183
_journal_issue 5
_journal_name_full 'Acta Crystallographica Section C'
_journal_page_first o246
_journal_page_last o248
_journal_paper_doi 10.1107/S0108270106008870
_journal_volume 62
_journal_year 2006
_chemical_formula_iupac 'C14 H16 N4 O3'
_chemical_formula_moiety 'C14 H16 N4 O3'
_chemical_formula_sum 'C14 H16 N4 O3'
_chemical_formula_weight 288.31
_chemical_name_systematic
;
2'-Deoxy-7-propynyl-7-deazaadenosine
;
_space_group_IT_number 19
_symmetry_cell_setting orthorhombic
_symmetry_space_group_name_Hall 'P 2ac 2ab'
_symmetry_space_group_name_H-M 'P 21 21 21'
_atom_sites_solution_hydrogens geom
_atom_sites_solution_primary direct
_atom_sites_solution_secondary difmap
_audit_creation_method SHELXL97
_cell_angle_alpha 90.00
_cell_angle_beta 90.00
_cell_angle_gamma 90.00
_cell_formula_units_Z 4
_cell_length_a 6.5812(11)
_cell_length_b 10.5084(13)
_cell_length_c 19.216(2)
_cell_measurement_reflns_used 63
_cell_measurement_temperature 293(2)
_cell_measurement_theta_max 14.04
_cell_measurement_theta_min 4.86
_cell_volume 1328.9(3)
_computing_cell_refinement XSCANS
_computing_data_collection 'XSCANS (Siemens, 1996)'
_computing_data_reduction 'SHELXTL (Sheldrick, 1997)'
_computing_molecular_graphics SHELXTL
_computing_publication_material 'SHELXTL and PLATON (Spek, 2003)'
_computing_structure_refinement SHELXTL
_computing_structure_solution SHELXTL
_diffrn_ambient_temperature 293(2)
_diffrn_measured_fraction_theta_full 0.991
_diffrn_measured_fraction_theta_max 0.991
_diffrn_measurement_device_type 'Bruker P4'
_diffrn_measurement_method 2\q/\w
_diffrn_radiation_monochromator graphite
_diffrn_radiation_source 'fine-focus sealed tube'
_diffrn_radiation_type MoK\a
_diffrn_radiation_wavelength 0.71073
_diffrn_reflns_av_R_equivalents 0.0368
_diffrn_reflns_av_sigmaI/netI 0.0391
_diffrn_reflns_limit_h_max 1
_diffrn_reflns_limit_h_min -9
_diffrn_reflns_limit_k_max 1
_diffrn_reflns_limit_k_min -14
_diffrn_reflns_limit_l_max 1
_diffrn_reflns_limit_l_min -27
_diffrn_reflns_number 2918
_diffrn_reflns_theta_full 29.99
_diffrn_reflns_theta_max 29.99
_diffrn_reflns_theta_min 2.12
_diffrn_standards_decay_% 0
_diffrn_standards_interval_count 97
_diffrn_standards_number 3
_exptl_absorpt_coefficient_mu 0.104
_exptl_absorpt_correction_type none
_exptl_crystal_colour colourless
_exptl_crystal_density_diffrn 1.441
_exptl_crystal_density_method 'not measured'
_exptl_crystal_description block
_exptl_crystal_F_000 608
_exptl_crystal_size_max 0.5
_exptl_crystal_size_mid 0.3
_exptl_crystal_size_min 0.3
_refine_diff_density_max 0.399
_refine_diff_density_min -0.303
_refine_ls_abs_structure_details 'established by known chemical absolute configuration'
_refine_ls_extinction_method none
_refine_ls_goodness_of_fit_ref 1.031
_refine_ls_hydrogen_treatment mixed
_refine_ls_matrix_type full
_refine_ls_number_parameters 197
_refine_ls_number_reflns 2214
_refine_ls_number_restraints 2
_refine_ls_restrained_S_all 1.030
_refine_ls_R_factor_all 0.0646
_refine_ls_R_factor_gt 0.0522
_refine_ls_shift/su_max 0.001
_refine_ls_shift/su_mean 0.000
_refine_ls_structure_factor_coef Fsqd
_refine_ls_weighting_details 'calc w = 1/[\s^2^(Fo^2^)+(0.0951P)^2^+0.1584P] where P=(Fo^2^+2Fc^2^)/3'
_refine_ls_weighting_scheme calc
_refine_ls_wR_factor_gt 0.1348
_refine_ls_wR_factor_ref 0.1457
_reflns_number_gt 1852
_reflns_number_total 2214
_reflns_threshold_expression I>2\s(I)
_cod_data_source_file fa1183.cif
_cod_data_source_block I
_cod_depositor_comments
;
The following automatic conversions were performed:
'_symmetry_cell_setting' value 'Orthorhombic' changed to 'orthorhombic'
according to '/home/saulius/struct/CIF-dictionaries/cif_core.dic'
dictionary named 'cif_core.dic' version 2.4.1 from
2010-06-29.

'_geom_bond_publ_flag' value 'N' changed to 'n' according to
'/home/saulius/struct/CIF-dictionaries/cif_core.dic' dictionary named
'cif_core.dic' version 2.4.1 from 2010-06-29 (35
times).

'_geom_bond_publ_flag' value 'Y' changed to 'y' according to
'/home/saulius/struct/CIF-dictionaries/cif_core.dic' dictionary named
'cif_core.dic' version 2.4.1 from 2010-06-29 (4
times).

'_geom_angle_publ_flag' value 'N' changed to 'n' according to
'/home/saulius/struct/CIF-dictionaries/cif_core.dic' dictionary named
'cif_core.dic' version 2.4.1 from 2010-06-29 (56
times).

'_geom_angle_publ_flag' value 'Y' changed to 'y' according to
'/home/saulius/struct/CIF-dictionaries/cif_core.dic' dictionary named
'cif_core.dic' version 2.4.1 from 2010-06-29 (11
times).

'_geom_torsion_publ_flag' value 'N' changed to 'n' according to
'/home/saulius/struct/CIF-dictionaries/cif_core.dic' dictionary named
'cif_core.dic' version 2.4.1 from 2010-06-29 (35
times).

'_geom_torsion_publ_flag' value 'Y' changed to 'y' according to
'/home/saulius/struct/CIF-dictionaries/cif_core.dic' dictionary named
'cif_core.dic' version 2.4.1 from 2010-06-29 (9 times).

Automatic conversion script
Id: cif_fix_enum 1527 2010-12-29 10:47:43Z saulius 

The following automatic conversions were performed:

'_symmetry_cell_setting' value 'Orthorhombic' changed to
'orthorhombic' according to
/home/saulius/struct/CIF-dictionaries/cif_core.dic dictionary named
'cif_core.dic' version 2.4.1 from 2010-06-29.

'_geom_bond_publ_flag'
value 'N' changed to 'n' according to
/home/saulius/struct/CIF-dictionaries/cif_core.dic dictionary named
'cif_core.dic' version 2.4.1 from 2010-06-29 (35
times).

'_geom_bond_publ_flag' value 'Y' changed to 'y' according to
/home/saulius/struct/CIF-dictionaries/cif_core.dic dictionary named
'cif_core.dic' version 2.4.1 from 2010-06-29 (4
times).

'_geom_angle_publ_flag' value 'N' changed to 'n' according
to /home/saulius/struct/CIF-dictionaries/cif_core.dic dictionary
named 'cif_core.dic' version 2.4.1 from 2010-06-29 (56
times).

'_geom_angle_publ_flag' value 'Y' changed to 'y' according
to /home/saulius/struct/CIF-dictionaries/cif_core.dic dictionary
named 'cif_core.dic' version 2.4.1 from 2010-06-29 (11
times).

'_geom_torsion_publ_flag' value 'N' changed to 'n' according
to /home/saulius/struct/CIF-dictionaries/cif_core.dic dictionary
named 'cif_core.dic' version 2.4.1 from 2010-06-29 (35
times).

'_geom_torsion_publ_flag' value 'Y' changed to 'y' according
to /home/saulius/struct/CIF-dictionaries/cif_core.dic dictionary
named 'cif_core.dic' version 2.4.1 from 2010-06-29 (9 times).

Automatic conversion script
Id: cif_fix_values 1715 2011-07-08 13:25:40Z adriana 
;
_cod_database_code 2015293
_cod_database_fobs_code 2015293

loop_
_symmetry_equiv_pos_as_xyz
'x, y, z'
'-x+1/2, -y, z+1/2'
'-x, y+1/2, -z+1/2'
'x+1/2, -y+1/2, -z'

loop_
_atom_site_type_symbol
_atom_site_label
_atom_site_fract_x
_atom_site_fract_y
_atom_site_fract_z
_atom_site_U_iso_or_equiv
_atom_site_adp_type
_atom_site_calc_flag
_atom_site_refinement_flags
_atom_site_occupancy
N N1 0.7891(3) 0.19520(19) 0.41491(9) 0.0251(4) Uani d . 1
C C2 0.7834(4) 0.0893(2) 0.45434(12) 0.0275(5) Uani d . 1
H H2A 0.7854 0.0129 0.4300 0.033 Uiso calc R 1
N N3 0.7753(4) 0.07896(17) 0.52299(10) 0.0244(4) Uani d . 1
C C4 0.7771(4) 0.1931(2) 0.55401(10) 0.0198(4) Uani d . 1
C C5 0.7872(4) 0.31155(19) 0.52130(10) 0.0198(4) Uani d . 1
C C6 0.7916(4) 0.3085(2) 0.44775(11) 0.0209(4) Uani d . 1
N N6 0.7970(4) 0.4155(2) 0.40838(11) 0.0307(5) Uani d . 1
H H6A 0.7988 0.4098 0.3637 0.037 Uiso calc R 1
H H6B 0.7987 0.4890 0.4280 0.037 Uiso calc R 1
C C7 0.7874(4) 0.4065(2) 0.57526(12) 0.0223(4) Uani d . 1
C C7A 0.7989(5) 0.5414(2) 0.56718(13) 0.0273(5) Uani d . 1
C C7B 0.8110(6) 0.6529(3) 0.55909(15) 0.0381(7) Uani d . 1
C C7C 0.8216(7) 0.7918(3) 0.5508(2) 0.0571(10) Uani d . 1
H H7C1 0.8267 0.8312 0.5959 0.086 Uiso calc R 1
H H7C2 0.7036 0.8211 0.5262 0.086 Uiso calc R 1
H H7C3 0.9415 0.8137 0.5250 0.086 Uiso calc R 1
C C8 0.7755(4) 0.34148(19) 0.63713(11) 0.0239(5) Uani d . 1
H H8A 0.7724 0.3789 0.6810 0.029 Uiso calc R 1
N N9 0.7689(3) 0.21201(16) 0.62443(9) 0.0215(4) Uani d . 1
C C1' 0.7348(4) 0.1104(2) 0.67468(11) 0.0224(4) Uani d . 1
H H1' 0.6884 0.0346 0.6496 0.027 Uiso calc R 1
C C2' 0.9155(4) 0.0739(3) 0.71961(13) 0.0313(5) Uani d . 1
H H2'A 1.0029 0.1465 0.7283 0.038 Uiso calc R 1
H H2'B 0.9946 0.0066 0.6982 0.038 Uiso calc R 1
C C3' 0.8131(4) 0.0283(2) 0.78641(12) 0.0285(5) Uani d . 1
H H3'A 0.9050 0.0349 0.8264 0.034 Uiso calc R 1
O O3' 0.7446(4) -0.09864(17) 0.77677(10) 0.0380(5) Uani d D 1
H H3'B 0.744(6) -0.140(4) 0.815(2) 0.057 Uiso d D 1
O O4' 0.5776(3) 0.14999(17) 0.72107(9) 0.0274(4) Uani d . 1
C C4' 0.6376(4) 0.1225(2) 0.79213(12) 0.0277(5) Uani d . 1
H H4'A 0.5241 0.0834 0.8173 0.033 Uiso calc R 1
C C5' 0.7019(6) 0.2450(3) 0.82831(15) 0.0449(8) Uani d . 1
H H5'A 0.7360 0.2255 0.8763 0.054 Uiso calc R 1
H H5'B 0.8239 0.2768 0.8060 0.054 Uiso calc R 1
O O5' 0.5549(6) 0.3412(3) 0.82777(15) 0.0737(11) Uani d D 1
H H5'C 0.469(8) 0.336(6) 0.792(3) 0.088 Uiso d D 1

loop_
_atom_site_aniso_label
_atom_site_aniso_U_11
_atom_site_aniso_U_22
_atom_site_aniso_U_33
_atom_site_aniso_U_12
_atom_site_aniso_U_13
_atom_site_aniso_U_23
N1 0.0289(10) 0.0262(9) 0.0201(8) -0.0012(9) 0.0000(8) -0.0013(7)
C2 0.0361(13) 0.0229(10) 0.0233(9) -0.0031(11) -0.0002(10) -0.0039(9)
N3 0.0341(11) 0.0162(7) 0.0228(8) 0.0000(8) 0.0004(9) -0.0011(7)
C4 0.0247(10) 0.0158(8) 0.0187(9) -0.0010(9) -0.0003(8) 0.0005(7)
C5 0.0233(10) 0.0166(8) 0.0193(8) -0.0006(8) -0.0007(9) 0.0025(8)
C6 0.0193(9) 0.0226(9) 0.0207(9) -0.0025(9) -0.0009(8) 0.0055(8)
N6 0.0397(12) 0.0267(9) 0.0256(9) 0.0002(10) -0.0005(9) 0.0103(8)
C7 0.0284(11) 0.0144(8) 0.0240(9) -0.0018(9) 0.0000(9) 0.0005(8)
C7A 0.0351(13) 0.0181(9) 0.0286(10) 0.0006(10) -0.0004(11) 0.0010(9)
C7B 0.0511(18) 0.0203(11) 0.0429(14) 0.0002(12) 0.0007(14) 0.0028(11)
C7C 0.076(3) 0.0179(12) 0.078(2) -0.0001(15) 0.004(2) 0.0126(14)
C8 0.0334(12) 0.0155(8) 0.0229(9) -0.0007(9) -0.0006(10) -0.0013(8)
N9 0.0339(10) 0.0144(7) 0.0164(7) -0.0007(8) 0.0004(7) 0.0019(6)
C1' 0.0309(11) 0.0174(8) 0.0190(8) -0.0012(9) 0.0023(8) 0.0047(8)
C2' 0.0318(12) 0.0329(12) 0.0291(11) 0.0029(10) 0.0011(11) 0.0095(11)
C3' 0.0389(14) 0.0248(10) 0.0218(9) 0.0024(10) -0.0030(10) 0.0070(9)
O3' 0.0651(14) 0.0217(8) 0.0272(8) -0.0007(10) -0.0008(9) 0.0061(7)
O4' 0.0299(9) 0.0310(8) 0.0212(7) 0.0035(7) 0.0021(7) 0.0050(7)
C4' 0.0388(13) 0.0263(11) 0.0179(9) 0.0012(10) 0.0031(9) 0.0036(9)
C5' 0.068(2) 0.0321(12) 0.0345(13) 0.0079(15) -0.0109(16) -0.0094(12)
O5' 0.112(3) 0.0491(13) 0.0596(16) 0.0358(17) -0.0289(18) -0.0261(14)

loop_
_atom_type_symbol
_atom_type_description
_atom_type_scat_dispersion_real
_atom_type_scat_dispersion_imag
_atom_type_scat_source
N N 0.0061 0.0000 'International Tables Vol C Tables 4.2.6.8 and 6.1.1.4'
C C 0.0033 0.0000 'International Tables Vol C Tables 4.2.6.8 and 6.1.1.4'
H H 0.0000 0.0000 'International Tables Vol C Tables 4.2.6.8 and 6.1.1.4'
O O 0.0106 0.0000 'International Tables Vol C Tables 4.2.6.8 and 6.1.1.4'

loop_
_geom_angle_atom_site_label_1
_geom_angle_atom_site_label_2
_geom_angle_atom_site_label_3
_geom_angle
_geom_angle_publ_flag
C2 N1 C6 117.82(18) n
N3 C2 N1 129.0(2) n
N3 C2 H2A 115.5 n
N1 C2 H2A 115.5 n
C2 N3 C4 111.66(19) n
N3 C4 N9 124.75(19) n
N3 C4 C5 126.77(18) n
N9 C4 C5 108.49(18) n
C4 C5 C6 115.50(19) n
C4 C5 C7 107.10(18) n
C6 C5 C7 137.4(2) n
N1 C6 N6 118.14(19) y
N1 C6 C5 119.21(19) n
N6 C6 C5 122.6(2) y
C6 N6 H6A 120.0 n
C6 N6 H6B 120.0 n
H6A N6 H6B 120.0 n
C8 C7 C7A 126.2(2) y
C8 C7 C5 106.17(18) n
C7A C7 C5 127.6(2) y
C7B C7A C7 178.5(3) y
C7A C7B C7C 178.2(4) y
C7B C7C H7C1 109.5 n
C7B C7C H7C2 109.5 n
H7C1 C7C H7C2 109.5 n
C7B C7C H7C3 109.5 n
H7C1 C7C H7C3 109.5 n
H7C2 C7C H7C3 109.5 n
C7 C8 N9 109.79(19) n
C7 C8 H8A 125.1 n
N9 C8 H8A 125.1 n
C4 N9 C8 108.44(17) n
C4 N9 C1' 123.67(18) y
C8 N9 C1' 127.51(18) y
O4' C1' N9 108.19(18) y
O4' C1' C2' 106.61(18) n
N9 C1' C2' 116.1(2) y
O4' C1' H1' 108.6 n
N9 C1' H1' 108.6 n
C2' C1' H1' 108.6 n
C1' C2' C3' 102.2(2) n
C1' C2' H2'A 111.3 n
C3' C2' H2'A 111.3 n
C1' C2' H2'B 111.3 n
C3' C2' H2'B 111.3 n
H2'A C2' H2'B 109.2 n
O3' C3' C4' 112.2(2) n
O3' C3' C2' 109.0(2) n
C4' C3' C2' 101.00(19) n
O3' C3' H3'A 111.4 n
C4' C3' H3'A 111.4 n
C2' C3' H3'A 111.4 n
C3' O3' H3'B 112(3) n
C1' O4' C4' 109.42(19) n
O4' C4' C5' 109.7(2) n
O4' C4' C3' 105.53(18) n
C5' C4' C3' 111.8(2) n
O4' C4' H4'A 109.9 n
C5' C4' H4'A 109.9 n
C3' C4' H4'A 109.9 n
O5' C5' C4' 114.5(3) y
O5' C5' H5'A 108.6 n
C4' C5' H5'A 108.6 n
O5' C5' H5'B 108.6 n
C4' C5' H5'B 108.6 n
H5'A C5' H5'B 107.6 n
C5' O5' H5'C 113(4) n

loop_
_geom_bond_atom_site_label_1
_geom_bond_atom_site_label_2
_geom_bond_distance
_geom_bond_publ_flag
N1 C2 1.346(3) n
N1 C6 1.347(3) n
C2 N3 1.325(3) n
C2 H2A 0.9300 n
N3 C4 1.339(3) n
C4 N9 1.369(3) n
C4 C5 1.396(3) n
C5 C6 1.414(3) n
C5 C7 1.439(3) n
C6 N6 1.356(3) n
N6 H6A 0.8600 n
N6 H6B 0.8600 n
C7 C8 1.374(3) n
C7 C7A 1.427(3) y
C7A C7B 1.185(3) y
C7B C7C 1.470(4) y
C7C H7C1 0.9600 n
C7C H7C2 0.9600 n
C7C H7C3 0.9600 n
C8 N9 1.383(3) n
C8 H8A 0.9300 n
N9 C1' 1.457(3) y
C1' O4' 1.427(3) n
C1' C2' 1.519(3) n
C1' H1' 0.9800 n
C2' C3' 1.527(3) n
C2' H2'A 0.9700 n
C2' H2'B 0.9700 n
C3' O3' 1.420(3) n
C3' C4' 1.525(4) n
C3' H3'A 0.9800 n
O3' H3'B 0.86(4) n
O4' C4' 1.450(3) n
C4' C5' 1.523(4) n
C4' H4'A 0.9800 n
C5' O5' 1.400(4) n
C5' H5'A 0.9700 n
C5' H5'B 0.9700 n
O5' H5'C 0.90(5) n

loop_
_geom_hbond_atom_site_label_D
_geom_hbond_atom_site_label_H
_geom_hbond_atom_site_label_A
_geom_hbond_site_symmetry_A
_geom_hbond_distance_DH
_geom_hbond_distance_HA
_geom_hbond_distance_DA
_geom_hbond_angle_DHA
N6 H6A O4' 4_556 0.86 2.53 3.173(3) 132
O3' H3'B N1 2_655 0.86(4) 2.02(4) 2.851(3) 165(4)
O5' H5'C O3' 3_656 0.90(5) 2.05(5) 2.884(4) 155(5)

loop_
_geom_torsion_atom_site_label_1
_geom_torsion_atom_site_label_2
_geom_torsion_atom_site_label_3
_geom_torsion_atom_site_label_4
_geom_torsion
_geom_torsion_publ_flag
C6 N1 C2 N3 1.6(4) n
N1 C2 N3 C4 -1.2(4) n
C2 N3 C4 N9 179.6(3) n
C2 N3 C4 C5 -0.4(4) n
N3 C4 C5 C6 1.4(4) n
N9 C4 C5 C6 -178.5(2) n
N3 C4 C5 C7 -179.4(3) n
N9 C4 C5 C7 0.7(3) n
C2 N1 C6 N6 -179.9(3) y
C2 N1 C6 C5 -0.3(3) n
C4 C5 C6 N1 -1.0(3) n
C7 C5 C6 N1 -179.9(3) n
C4 C5 C6 N6 178.6(2) y
C7 C5 C6 N6 -0.3(5) y
C4 C5 C7 C8 -0.6(3) n
C6 C5 C7 C8 178.4(3) n
C4 C5 C7 C7A 179.0(3) n
C6 C5 C7 C7A -2.0(5) n
C7A C7 C8 N9 -179.3(3) n
C5 C7 C8 N9 0.3(3) n
N3 C4 N9 C8 179.5(2) n
C5 C4 N9 C8 -0.5(3) n
N3 C4 N9 C1' -7.0(4) n
C5 C4 N9 C1' 173.0(2) n
C7 C8 N9 C4 0.2(3) n
C7 C8 N9 C1' -173.0(2) n
C4 N9 C1' O4' -130.7(2) y
C8 N9 C1' O4' 41.5(3) y
C4 N9 C1' C2' 109.6(3) y
C8 N9 C1' C2' -78.3(3) y
O4' C1' C2' C3' 29.7(2) n
N9 C1' C2' C3' 150.3(2) n
C1' C2' C3' O3' 80.4(2) n
C1' C2' C3' C4' -38.0(2) n
N9 C1' O4' C4' -134.14(19) n
C2' C1' O4' C4' -8.5(2) n
C1' O4' C4' C5' 104.2(2) n
C1' O4' C4' C3' -16.4(3) n
O3' C3' C4' O4' -82.0(2) n
C2' C3' C4' O4' 33.9(2) n
O3' C3' C4' C5' 158.8(2) n
C2' C3' C4' C5' -85.3(2) n
O4' C4' C5' O5' 56.0(3) y
C3' C4' C5' O5' 172.7(3) y

loop_
_cod_related_entry_id
_cod_related_entry_database
_cod_related_entry_code
1 ChemSpider 21180918
